data_1506870
loop_
_publ_author_name
'Benyahia, Samira'
'Benayache, Samir'
'Benayache, Fadila'
'Quintana, Jos\'e'
'L\'opez, Mat\'ias'
'Le\'on, Francisco'
'Hern\'andez, Juan C'
'Est\'evez, Francisco'
'Bermejo, Jaime'

_publ_section_title
;
 Isolation from Eucalyptus occidentalis and identification of a new
 kaempferol derivative that induces apoptosis in human myeloid leukemia
 cells.
;
_journal_issue 4
_journal_name_full 'Journal of natural products'
_journal_page_first 527
_journal_page_last 531
_journal_paper_doi 10.1021/np049960f
_journal_volume 67
_journal_year 2004
_chemical_formula_moiety 'C19 H18 O6'
_chemical_formula_sum 'C19 H18 O6'
_chemical_formula_weight 342.33
_chemical_name_systematic
; 
 ? 
;
_space_group_IT_number 19
_symmetry_space_group_name_Hall 'P 2ac 2ab'
_symmetry_space_group_name_H-M 'P 21 21 21'
_atom_sites_solution_hydrogens geom
_atom_sites_solution_primary direct
_atom_sites_solution_secondary difmap
_audit_creation_method SHELXL-97
_cell_angle_alpha 90.00
_cell_angle_beta 90.00
_cell_angle_gamma 90.00
_cell_formula_units_Z 4
_cell_length_a 4.054(1)
_cell_length_b 16.202(6)
_cell_length_c 23.979(9)
_cell_measurement_temperature 293(2)
_cell_volume 1575.0(9)
_computing_structure_refinement 'SHELXL-97 (Sheldrick, 1997)'
_computing_structure_solution 'SHELXS-97 (Sheldrick, 1990)'
_diffrn_ambient_temperature 293(2)
_diffrn_measured_fraction_theta_full 0.961
_diffrn_measured_fraction_theta_max 0.961
_diffrn_measurement_device_type ' CCD'
_diffrn_radiation_monochromator graphite
_diffrn_radiation_source 'fine-focus sealed tube'
_diffrn_radiation_type MoK\a
_diffrn_radiation_wavelength 0.71073
_diffrn_reflns_av_R_equivalents 0.0000
_diffrn_reflns_av_sigmaI/netI 0.0656
_diffrn_reflns_limit_h_max 5
_diffrn_reflns_limit_h_min 0
_diffrn_reflns_limit_k_max 21
_diffrn_reflns_limit_k_min 0
_diffrn_reflns_limit_l_max 31
_diffrn_reflns_limit_l_min 0
_diffrn_reflns_number 2135
_diffrn_reflns_theta_full 27.81
_diffrn_reflns_theta_max 27.81
_diffrn_reflns_theta_min 3.03
_exptl_absorpt_coefficient_mu 0.108
_exptl_absorpt_correction_type none
_exptl_crystal_colour colourless
_exptl_crystal_density_diffrn 1.44
_exptl_crystal_density_method 'not measured'
_exptl_crystal_description 'irregular shaped'
_exptl_crystal_F_000 720
_exptl_crystal_size_max 0.35
_exptl_crystal_size_mid 0.25
_exptl_crystal_size_min 0.20
_refine_diff_density_max 0.216
_refine_diff_density_min -0.209
_refine_diff_density_rms 0.045
_refine_ls_abs_structure_details 'Flack H D (1983), Acta Cryst. A39, 876-881'
_refine_ls_abs_structure_Flack 0(10)
_refine_ls_extinction_coef 0.009(3)
_refine_ls_extinction_expression Fc^*^=kFc[1+0.001xFc^2^\l^3^/sin(2\q)]^-1/4^
_refine_ls_extinction_method SHELXL
_refine_ls_goodness_of_fit_ref 1.062
_refine_ls_hydrogen_treatment mixed
_refine_ls_matrix_type full
_refine_ls_number_parameters 231
_refine_ls_number_reflns 2135
_refine_ls_number_restraints 0
_refine_ls_restrained_S_all 1.062
_refine_ls_R_factor_all 0.0810
_refine_ls_R_factor_gt 0.0548
_refine_ls_shift/su_max 0.050
_refine_ls_shift/su_mean 0.002
_refine_ls_structure_factor_coef Fsqd
_refine_ls_weighting_details 'calc w=1/[\s^2^(Fo^2^)+(0.0595P)^2^+0.1536P] where P=(Fo^2^+2Fc^2^)/3'
_refine_ls_weighting_scheme calc
_refine_ls_wR_factor_gt 0.1173
_refine_ls_wR_factor_ref 0.1290
_reflns_number_gt 1593
_reflns_number_total 2135
_reflns_threshold_expression >2sigma(I)
_cod_data_source_file np049960fsi20040120_103931.cif
_cod_data_source_block shelxl
_cod_original_cell_volume 1575.1(1)
_cod_original_sg_symbol_H-M 'P21 21  21'
_cod_database_code 1506870

loop_
_symmetry_equiv_pos_as_xyz
'x, y, z'
'-x+1/2, -y, z+1/2'
'x+1/2, -y+1/2, -z'
'-x, y+1/2, -z+1/2'

loop_
_atom_site_label
_atom_site_type_symbol
_atom_site_fract_x
_atom_site_fract_y
_atom_site_fract_z
_atom_site_U_iso_or_equiv
_atom_site_adp_type
_atom_site_occupancy
_atom_site_symmetry_multiplicity
_atom_site_calc_flag
_atom_site_refinement_flags
O1 O 0.4045(5) -0.02366(12) 0.60095(8) 0.0363(5) Uani 1 1 d .
O2 O 0.7516(5) -0.05015(13) 0.73930(9) 0.0428(6) Uani 1 1 d .
O3 O 0.4776(7) 0.10377(14) 0.74642(10) 0.0550(7) Uani 1 1 d .
O4 O 0.1606(6) 0.22503(13) 0.70098(10) 0.0520(7) Uani 1 1 d .
H4 H 0.2580 0.1992 0.7253 0.078 Uiso 1 1 calc R
O5 O -0.1728(5) 0.18988(13) 0.51209(9) 0.0420(6) Uani 1 1 d .
H5 H -0.2442 0.2365 0.5176 0.063 Uiso 1 1 calc R
O6 O 0.9581(6) -0.38058(14) 0.58612(11) 0.0557(7) Uani 1 1 d .
C2 C 0.5615(7) -0.05889(19) 0.64578(13) 0.0355(7) Uani 1 1 d .
C3 C 0.5852(7) -0.01723(19) 0.69434(13) 0.0366(7) Uani 1 1 d .
C4 C 0.4494(8) 0.0648(2) 0.70123(14) 0.0409(8) Uani 1 1 d .
C5 C 0.1425(8) 0.17884(19) 0.65442(12) 0.0355(7) Uani 1 1 d .
C6 C -0.0116(7) 0.21059(18) 0.60766(13) 0.0341(7) Uani 1 1 d .
C7 C -0.0269(7) 0.16082(18) 0.55996(12) 0.0331(7) Uani 1 1 d .
C8 C 0.1099(7) 0.08122(18) 0.55649(12) 0.0328(7) Uani 1 1 d .
C9 C 0.2656(7) 0.05373(17) 0.60434(12) 0.0314(7) Uani 1 1 d .
C10 C 0.2858(7) 0.09885(18) 0.65357(12) 0.0342(7) Uani 1 1 d .
C1A C 0.6781(7) -0.14236(19) 0.63146(13) 0.0335(7) Uani 1 1 d .
C2A C 0.8596(8) -0.19156(19) 0.66846(13) 0.0401(8) Uani 1 1 d .
H2A H 0.9153 -0.1703 0.7032 0.048 Uiso 1 1 calc R
C3A C 0.9584(8) -0.2707(2) 0.65481(14) 0.0423(8) Uani 1 1 d .
H3A H 1.0789 -0.3020 0.6801 0.051 Uiso 1 1 calc R
C4A C 0.8769(8) -0.30286(19) 0.60342(14) 0.0396(8) Uani 1 1 d .
C5A C 0.7024(8) -0.25521(19) 0.56586(14) 0.0429(8) Uani 1 1 d .
H5A H 0.6498 -0.2767 0.5310 0.051 Uiso 1 1 calc R
C6A C 0.6054(8) -0.17627(19) 0.57930(14) 0.0408(8) Uani 1 1 d .
H6A H 0.4897 -0.1450 0.5533 0.049 Uiso 1 1 calc R
C11 C -0.1541(8) 0.29609(18) 0.60859(14) 0.0445(8) Uani 1 1 d .
H11A H -0.1437 0.3177 0.6458 0.067 Uiso 1 1 calc R
H11B H -0.3798 0.2942 0.5965 0.067 Uiso 1 1 calc R
H11C H -0.0300 0.3310 0.5840 0.067 Uiso 1 1 calc R
C12 C 0.0831(9) 0.0293(2) 0.50482(13) 0.0464(8) Uani 1 1 d .
H12A H 0.2998 0.0185 0.4904 0.070 Uiso 1 1 calc R
H12B H -0.0442 0.0582 0.4773 0.070 Uiso 1 1 calc R
H12C H -0.0233 -0.0219 0.5137 0.070 Uiso 1 1 calc R
C13 C 0.5358(9) -0.0812(2) 0.78201(14) 0.0517(9) Uani 1 1 d .
H13A H 0.3768 -0.0397 0.7916 0.078 Uiso 1 1 calc R
H13B H 0.6628 -0.0953 0.8144 0.078 Uiso 1 1 calc R
H13C H 0.4236 -0.1294 0.7685 0.078 Uiso 1 1 calc R
C14 C 1.1199(10) -0.4331(2) 0.62465(17) 0.0592(10) Uani 1 1 d .
H14A H 1.3351 -0.4114 0.6328 0.089 Uiso 1 1 calc R
H14B H 1.1410 -0.4873 0.6089 0.089 Uiso 1 1 calc R
H14C H 0.9933 -0.4361 0.6584 0.089 Uiso 1 1 calc R

loop_
_atom_site_aniso_label
_atom_site_aniso_U_11
_atom_site_aniso_U_22
_atom_site_aniso_U_33
_atom_site_aniso_U_23
_atom_site_aniso_U_13
_atom_site_aniso_U_12
O1 0.0430(12) 0.0322(11) 0.0336(11) 0.0010(10) -0.0031(9) -0.0014(10)
O2 0.0413(11) 0.0488(14) 0.0382(12) 0.0006(11) -0.0087(10) 0.0010(10)
O3 0.0824(18) 0.0445(14) 0.0382(13) -0.0056(11) -0.0167(13) -0.0001(13)
O4 0.0744(16) 0.0382(13) 0.0434(14) -0.0049(11) -0.0098(13) 0.0014(12)
O5 0.0445(12) 0.0399(13) 0.0415(12) 0.0030(10) -0.0041(10) 0.0033(11)
O6 0.0729(17) 0.0409(14) 0.0533(15) -0.0037(12) -0.0039(14) 0.0184(13)
C2 0.0317(16) 0.0395(18) 0.0353(17) 0.0067(15) -0.0014(13) -0.0068(14)
C3 0.0357(16) 0.0408(18) 0.0334(16) 0.0055(15) -0.0028(13) -0.0058(15)
C4 0.0445(18) 0.0406(19) 0.0375(17) -0.0003(16) -0.0029(14) -0.0123(15)
C5 0.0420(16) 0.0329(17) 0.0317(16) -0.0040(14) 0.0017(13) -0.0094(15)
C6 0.0331(16) 0.0320(16) 0.0372(17) 0.0026(14) 0.0066(14) -0.0050(13)
C7 0.0298(15) 0.0368(18) 0.0328(16) 0.0065(14) 0.0016(12) -0.0086(13)
C8 0.0301(15) 0.0344(16) 0.0338(16) 0.0017(14) 0.0021(12) -0.0026(14)
C9 0.0322(15) 0.0283(15) 0.0335(16) 0.0023(14) 0.0040(12) -0.0054(13)
C10 0.0347(16) 0.0331(17) 0.0350(17) 0.0037(14) 0.0037(13) -0.0062(14)
C1A 0.0325(15) 0.0332(17) 0.0347(17) 0.0018(14) 0.0036(13) -0.0037(13)
C2A 0.0442(17) 0.0399(18) 0.0361(17) -0.0049(15) -0.0057(14) -0.0026(16)
C3A 0.0411(18) 0.0382(19) 0.048(2) 0.0046(16) -0.0037(15) 0.0029(15)
C4A 0.0395(17) 0.0361(18) 0.0431(19) -0.0015(16) 0.0040(14) -0.0005(15)
C5A 0.053(2) 0.042(2) 0.0338(18) -0.0048(16) -0.0023(15) 0.0020(17)
C6A 0.0433(18) 0.0387(18) 0.0405(18) 0.0043(16) -0.0031(14) 0.0031(16)
C11 0.0506(19) 0.0372(19) 0.046(2) -0.0022(16) 0.0005(16) 0.0049(16)
C12 0.057(2) 0.044(2) 0.0384(18) -0.0014(16) -0.0077(16) 0.0005(17)
C13 0.060(2) 0.060(2) 0.0351(18) 0.0089(17) -0.0038(16) 0.0021(19)
C14 0.065(2) 0.044(2) 0.068(3) 0.000(2) -0.001(2) 0.0108(19)

loop_
_atom_type_symbol
_atom_type_description
_atom_type_scat_dispersion_real
_atom_type_scat_dispersion_imag
_atom_type_scat_source
C C 0.0033 0.0000 'International Tables Vol C Tables 4.2.6.8 and 6.1.1.4'
H H 0.0000 0.0000 'International Tables Vol C Tables 4.2.6.8 and 6.1.1.4'
O O 0.0106 0.0000 'International Tables Vol C Tables 4.2.6.8 and 6.1.1.4'

loop_
_geom_angle_atom_site_label_1
_geom_angle_atom_site_label_2
_geom_angle_atom_site_label_3
_geom_angle
C2 O1 C9 121.4(2)
C3 O2 C13 113.2(2)
C5 O4 H4 109.5
C7 O5 H5 109.5
C4A O6 C14 117.8(3)
C3 C2 O1 120.0(3)
C3 C2 C1A 129.6(3)
O1 C2 C1A 110.3(3)
C2 C3 O2 121.1(3)
C2 C3 C4 122.0(3)
O2 C3 C4 116.9(3)
O3 C4 C10 122.4(3)
O3 C4 C3 121.6(3)
C10 C4 C3 116.0(3)
O4 C5 C6 119.4(3)
O4 C5 C10 119.8(3)
C6 C5 C10 120.8(3)
C5 C6 C7 117.9(3)
C5 C6 C11 120.3(3)
C7 C6 C11 121.8(3)
O5 C7 C6 120.2(3)
O5 C7 C8 115.8(3)
C6 C7 C8 124.0(3)
C9 C8 C7 115.2(3)
C9 C8 C12 122.5(3)
C7 C8 C12 122.3(3)
O1 C9 C8 115.5(3)
O1 C9 C10 120.3(2)
C8 C9 C10 124.2(3)
C9 C10 C5 117.9(3)
C9 C10 C4 120.1(3)
C5 C10 C4 122.0(3)
C6A C1A C2A 117.0(3)
C6A C1A C2 120.1(3)
C2A C1A C2 122.9(3)
C3A C2A C1A 122.0(3)
C3A C2A H2A 119.0
C1A C2A H2A 119.0
C4A C3A C2A 119.5(3)
C4A C3A H3A 120.2
C2A C3A H3A 120.2
O6 C4A C3A 124.2(3)
O6 C4A C5A 116.1(3)
C3A C4A C5A 119.7(3)
C6A C5A C4A 120.9(3)
C6A C5A H5A 119.6
C4A C5A H5A 119.6
C5A C6A C1A 121.0(3)
C5A C6A H6A 119.5
C1A C6A H6A 119.5
C6 C11 H11A 109.5
C6 C11 H11B 109.5
H11A C11 H11B 109.5
C6 C11 H11C 109.5
H11A C11 H11C 109.5
H11B C11 H11C 109.5
C8 C12 H12A 109.5
C8 C12 H12B 109.5
H12A C12 H12B 109.5
C8 C12 H12C 109.5
H12A C12 H12C 109.5
H12B C12 H12C 109.5
O2 C13 H13A 109.5
O2 C13 H13B 109.5
H13A C13 H13B 109.5
O2 C13 H13C 109.5
H13A C13 H13C 109.5
H13B C13 H13C 109.5
O6 C14 H14A 109.5
O6 C14 H14B 109.5
H14A C14 H14B 109.5
O6 C14 H14C 109.5
H14A C14 H14C 109.5
H14B C14 H14C 109.5

loop_
_geom_bond_atom_site_label_1
_geom_bond_atom_site_label_2
_geom_bond_distance
O1 C2 1.373(3)
O1 C9 1.377(3)
O2 C3 1.379(4)
O2 C13 1.438(4)
O3 C4 1.260(4)
O4 C5 1.346(4)
O4 H4 0.8200
O5 C7 1.375(4)
O5 H5 0.8200
O6 C4A 1.366(4)
O6 C14 1.417(4)
C2 C3 1.349(4)
C2 C1A 1.473(4)
C3 C4 1.448(4)
C4 C10 1.432(4)
C5 C6 1.383(4)
C5 C10 1.420(4)
C6 C7 1.401(4)
C6 C11 1.501(4)
C7 C8 1.406(4)
C8 C9 1.383(4)
C8 C12 1.501(4)
C9 C10 1.391(4)
C1A C6A 1.397(4)
C1A C2A 1.401(4)
C2A C3A 1.383(4)
C2A H2A 0.9300
C3A C4A 1.378(5)
C3A H3A 0.9300
C4A C5A 1.381(4)
C5A C6A 1.376(4)
C5A H5A 0.9300
C6A H6A 0.9300
C11 H11A 0.9600
C11 H11B 0.9600
C11 H11C 0.9600
C12 H12A 0.9600
C12 H12B 0.9600
C12 H12C 0.9600
C13 H13A 0.9600
C13 H13B 0.9600
C13 H13C 0.9600
C14 H14A 0.9600
C14 H14B 0.9600
C14 H14C 0.9600

loop_
_geom_torsion_atom_site_label_1
_geom_torsion_atom_site_label_2
_geom_torsion_atom_site_label_3
_geom_torsion_atom_site_label_4
_geom_torsion
C9 O1 C2 C3 -0.7(4)
C9 O1 C2 C1A 178.3(2)
O1 C2 C3 O2 -177.7(2)
C1A C2 C3 O2 3.5(5)
O1 C2 C3 C4 0.0(4)
C1A C2 C3 C4 -178.8(3)
C13 O2 C3 C2 -104.2(3)
C13 O2 C3 C4 78.1(3)
C2 C3 C4 O3 -178.8(3)
O2 C3 C4 O3 -1.0(4)
C2 C3 C4 C10 0.5(4)
O2 C3 C4 C10 178.3(2)
O4 C5 C6 C7 -179.8(3)
C10 C5 C6 C7 1.2(4)
O4 C5 C6 C11 0.6(4)
C10 C5 C6 C11 -178.3(3)
C5 C6 C7 O5 -179.0(2)
C11 C6 C7 O5 0.5(4)
C5 C6 C7 C8 -1.2(4)
C11 C6 C7 C8 178.3(3)
O5 C7 C8 C9 178.0(2)
C6 C7 C8 C9 0.0(4)
O5 C7 C8 C12 -3.1(4)
C6 C7 C8 C12 179.0(3)
C2 O1 C9 C8 -178.8(3)
C2 O1 C9 C10 1.0(4)
C7 C8 C9 O1 -179.0(2)
C12 C8 C9 O1 2.0(4)
C7 C8 C9 C10 1.2(4)
C12 C8 C9 C10 -177.8(3)
O1 C9 C10 C5 179.1(2)
C8 C9 C10 C5 -1.2(4)
O1 C9 C10 C4 -0.5(4)
C8 C9 C10 C4 179.3(3)
O4 C5 C10 C9 -179.1(3)
C6 C5 C10 C9 -0.1(4)
O4 C5 C10 C4 0.5(4)
C6 C5 C10 C4 179.4(3)
O3 C4 C10 C9 179.0(3)
C3 C4 C10 C9 -0.2(4)
O3 C4 C10 C5 -0.5(5)
C3 C4 C10 C5 -179.7(3)
C3 C2 C1A C6A 175.2(3)
O1 C2 C1A C6A -3.7(4)
C3 C2 C1A C2A -4.0(5)
O1 C2 C1A C2A 177.2(3)
C6A C1A C2A C3A -1.2(5)
C2 C1A C2A C3A 178.0(3)
C1A C2A C3A C4A -0.1(5)
C14 O6 C4A C3A 3.8(5)
C14 O6 C4A C5A -176.3(3)
C2A C3A C4A O6 -179.1(3)
C2A C3A C4A C5A 1.0(5)
O6 C4A C5A C6A 179.4(3)
C3A C4A C5A C6A -0.7(5)
C4A C5A C6A C1A -0.5(5)
C2A C1A C6A C5A 1.5(5)
C2 C1A C6A C5A -177.8(3)

loop_
_cod_related_entry_id
_cod_related_entry_code
_cod_related_entry_database
1 8625450 ChemSpider
